data_4000988
loop_
_publ_author_name
'Goff, Richard J.'
'Keeble, Dean'
'Thomas, Pamela A.'
'Ritter, Clemens'
'Morrison, Finlay D.'
'Lightfoot, Philip'

_publ_section_title
;
 Leakage and Proton Conductivity in the Predicted Ferroelectric CsBiNb2O7
;
_journal_issue 7
_journal_name_full 'Chemistry of Materials'
_journal_page_first 1296
_journal_paper_doi 10.1021/cm8030895
_journal_volume 21
_journal_year 2009
_chemical_formula_sum 'Bi Cs Nb2 O7'
_chemical_formula_weight 639.69
_chemical_name_systematic ' ?'
_space_group_IT_number 26
_symmetry_cell_setting orthorhombic
_symmetry_space_group_name_Hall 'P -2 2a'
_symmetry_space_group_name_H-M 'P 21 a m'
_cell_angle_alpha 90.0
_cell_angle_beta 90.0
_cell_angle_gamma 90.0
_cell_formula_units_Z 2
_cell_length_a 5.52598(23)
_cell_length_b 5.45580(25)
_cell_length_c 11.4457(6)
_cell_volume 345.07(3)
_pd_block_id 2008-10-31T12:29|CSBINB2O7_phase1|Richar_Goff||
_pd_phase_name CsBiNb2O7
_cod_data_source_file cm8030895_si_003.cif
_cod_data_source_block CSBINB2O7_phase_1
_cod_depositor_comments
;
The following automatic conversions were performed:

'_geom_bond_publ_flag' value 'N' changed to 'n' according to
/home/saulius/struct/CIF-dictionaries/cif_core.dic dictionary named
'cif_core.dic' version 2.4.2 from 2011-04-26 (92
times).

'_geom_angle_publ_flag' value 'N' changed to 'n' according
to /home/saulius/struct/CIF-dictionaries/cif_core.dic dictionary
named 'cif_core.dic' version 2.4.2 from 2011-04-26 (122 times).

Automatic conversion script
Id: cif_fix_values 1715 2011-07-08 13:25:40Z adriana 
;
_cod_original_cell_volume 345.071(31)
_cod_database_code 4000988

loop_
_symmetry_equiv_pos_site_id
_symmetry_equiv_pos_as_xyz
1 +x,+y,+z
2 +x+1/2,-y,-z
3 +x+1/2,-y,+z
4 +x,+y,-z

loop_
_atom_site_type_symbol
_atom_site_label
_atom_site_fract_x
_atom_site_fract_y
_atom_site_fract_z
_atom_site_occupancy
_atom_site_thermal_displace_type
_atom_site_U_iso_or_equiv
_atom_site_symmetry_multiplicity
Cs CS1 0.2479(24) 0.2681(24) 0.5 1.0 Uiso 0.0285(22) 2
Bi BI2 0.3052(10) 0.2758(15) 0.0 1.0 Uiso 0.0220(18) 2
Nb NB3 0.2461(11) 0.7561(10) 0.20878(35) 1.0 Uiso 0.0046(8) 4
O O4 0.2155(17) 0.6898(17) 0.0 1.0 Uiso 0.0180(8) 2
O O5 0.2475(14) 0.7786(14) 0.3573(5) 1.0 Uiso 0.0180(8) 4
O O6 0.0057(18) 0.0241(14) 0.1612(6) 1.0 Uiso 0.0180(8) 4
O O7 0.4377(11) 0.4544(14) 0.1893(6) 1.0 Uiso 0.0180(8) 4

loop_
_atom_type_symbol
_atom_type_number_in_cell
Cs 2.0
Bi 2.0
Nb 4.0
O 14.0

loop_
_geom_angle_atom_site_label_1
_geom_angle_atom_site_label_2
_geom_angle_atom_site_label_3
_geom_angle
_geom_angle_site_symmetry_1
_geom_angle_site_symmetry_3
_geom_angle_publ_flag
CS1 CS1 CS1 180.0 1_545 1_565 n
CS1 CS1 CS1 43.36(26) 1_545 2_456 n
CS1 CS1 CS1 132.48(30) 1_545 2_466 n
CS1 CS1 CS1 43.36(26) 1_545 2_556 n
CS1 CS1 CS1 132.48(30) 1_545 2_566 n
CS1 CS1 O5 31.45(17) 1_545 1_545 n
CS1 CS1 O5 149.60(16) 1_545 1_555 n
CS1 CS1 O5 85.47(26) 1_545 2_466 n
CS1 CS1 O5 85.46(26) 1_545 2_566 n
CS1 CS1 O5 85.47(26) 1_545 3_465 n
CS1 CS1 O5 85.46(26) 1_545 3_565 n
CS1 CS1 O5 31.45(17) 1_545 4_546 n
CS1 CS1 O5 149.60(16) 1_545 4_556 n
CS1 CS1 CS1 136.64(26) 1_565 2_456 n
CS1 CS1 CS1 47.52(30) 1_565 2_466 n
CS1 CS1 CS1 136.64(26) 1_565 2_556 n
CS1 CS1 CS1 47.52(30) 1_565 2_566 n
CS1 CS1 O5 148.55(17) 1_565 1_545 n
CS1 CS1 O5 30.40(16) 1_565 1_555 n
CS1 CS1 O5 94.53(26) 1_565 2_466 n
CS1 CS1 O5 94.54(26) 1_565 2_566 n
CS1 CS1 O5 94.53(26) 1_565 3_465 n
CS1 CS1 O5 94.54(26) 1_565 3_565 n
CS1 CS1 O5 148.55(17) 1_565 4_546 n
CS1 CS1 O5 30.40(16) 1_565 4_556 n
CS1 CS1 CS1 89.12(4) 2_456 2_466 n
CS1 CS1 CS1 86.7(5) 2_456 2_556 n
CS1 CS1 CS1 175.8(6) 2_456 2_566 n
CS1 CS1 O5 51.6(4) 2_456 1_545 n
CS1 CS1 O5 128.80(31) 2_456 1_555 n
CS1 CS1 O5 49.70(14) 2_456 2_466 n
CS1 CS1 O5 122.1(4) 2_456 2_566 n
CS1 CS1 O5 49.70(14) 2_456 3_465 n
CS1 CS1 O5 122.1(4) 2_456 3_565 n
CS1 CS1 O5 51.6(4) 2_456 4_546 n
CS1 CS1 O5 128.80(31) 2_456 4_556 n
CS1 CS1 CS1 175.8(6) 2_466 2_556 n
CS1 CS1 CS1 95.0(6) 2_466 2_566 n
CS1 CS1 O5 125.14(32) 2_466 1_545 n
CS1 CS1 O5 54.3(4) 2_466 1_555 n
CS1 CS1 O5 54.58(16) 2_466 2_466 n
CS1 CS1 O5 133.3(4) 2_466 2_566 n
CS1 CS1 O5 54.58(16) 2_466 3_465 n
CS1 CS1 O5 133.3(4) 2_466 3_565 n
CS1 CS1 O5 125.14(32) 2_466 4_546 n
CS1 CS1 O5 54.3(4) 2_466 4_556 n
CS1 CS1 CS1 89.12(4) 2_556 2_566 n
CS1 CS1 O5 51.7(4) 2_556 1_545 n
CS1 CS1 O5 128.87(31) 2_556 1_555 n
CS1 CS1 O5 122.1(4) 2_556 2_466 n
CS1 CS1 O5 49.71(14) 2_556 2_566 n
CS1 CS1 O5 122.1(4) 2_556 3_465 n
CS1 CS1 O5 49.71(14) 2_556 3_565 n
CS1 CS1 O5 51.7(4) 2_556 4_546 n
CS1 CS1 O5 128.87(31) 2_556 4_556 n
CS1 CS1 O5 125.21(35) 2_566 1_545 n
CS1 CS1 O5 54.4(4) 2_566 1_555 n
CS1 CS1 O5 133.3(4) 2_566 2_466 n
CS1 CS1 O5 54.60(16) 2_566 2_566 n
CS1 CS1 O5 133.3(4) 2_566 3_465 n
CS1 CS1 O5 54.60(16) 2_566 3_565 n
CS1 CS1 O5 125.21(35) 2_566 4_546 n
CS1 CS1 O5 54.4(4) 2_566 4_556 n
O5 CS1 O5 118.15(16) 1_545 1_555 n
O5 CS1 O5 101.3(4) 1_545 2_466 n
O5 CS1 O5 101.4(4) 1_545 2_566 n
O5 CS1 O5 70.57(28) 1_545 3_465 n
O5 CS1 O5 70.62(30) 1_545 3_565 n
O5 CS1 O5 62.91(34) 1_545 4_546 n
O5 CS1 O5 178.94(30) 1_545 4_556 n
O5 CS1 O5 108.9(5) 1_555 2_466 n
O5 CS1 O5 109.0(4) 1_555 2_566 n
O5 CS1 O5 79.11(31) 1_555 3_465 n
O5 CS1 O5 79.16(32) 1_555 3_565 n
O5 CS1 O5 178.94(30) 1_555 4_546 n
O5 CS1 O5 60.79(33) 1_555 4_556 n
O5 CS1 O5 118.21(17) 2_466 2_566 n
O5 CS1 O5 60.9(4) 2_466 3_465 n
O5 CS1 O5 170.9(5) 2_466 3_565 n
O5 CS1 O5 70.57(28) 2_466 4_546 n
O5 CS1 O5 79.11(31) 2_466 4_556 n
O5 CS1 O5 170.9(5) 2_566 3_465 n
O5 CS1 O5 61.01(33) 2_566 3_565 n
O5 CS1 O5 70.62(30) 2_566 4_546 n
O5 CS1 O5 79.16(32) 2_566 4_556 n
O5 CS1 O5 118.21(17) 3_465 3_565 n
O5 CS1 O5 101.3(4) 3_465 4_546 n
O5 CS1 O5 108.9(5) 3_465 4_556 n
O5 CS1 O5 101.4(4) 3_565 4_546 n
O5 CS1 O5 109.0(4) 3_565 4_556 n
O5 CS1 O5 118.15(16) 4_546 4_556 n
O4 BI2 O4 97.7(4) 1_555 2_565 n
O4 BI2 O7 71.36(25) 1_555 1_555 n
O4 BI2 O7 71.36(25) 1_555 4_555 n
O4 BI2 O7 70.99(24) 2_565 1_555 n
O4 BI2 O7 70.99(24) 2_565 4_555 n
O7 BI2 O7 121.3(4) 1_555 4_555 n
O5 NB3 O6 102.5(5) 1_555 1_565 n
O5 NB3 O6 103.4(4) 1_555 3_565 n
O5 NB3 O7 99.8(4) 1_555 1_555 n
O5 NB3 O7 98.7(4) 1_555 3_465 n
O6 NB3 O6 87.93(24) 1_565 3_565 n
O6 NB3 O7 156.17(35) 1_565 1_555 n
O6 NB3 O7 80.4(5) 1_565 3_465 n
O6 NB3 O7 95.0(5) 3_565 1_555 n
O6 NB3 O7 156.8(4) 3_565 3_465 n
O7 NB3 O7 88.10(25) 1_555 3_465 n
BI2 O4 BI2 107.1(5) 1_555 2_465 n
CS1 O5 CS1 118.15(16) 1_555 1_565 n
CS1 O5 CS1 71.06(34) 1_555 2_466 n
CS1 O5 CS1 71.02(32) 1_555 2_566 n
CS1 O5 NB3 116.3(4) 1_555 1_555 n
CS1 O5 CS1 78.6(4) 1_565 2_466 n
CS1 O5 CS1 78.6(4) 1_565 2_566 n
CS1 O5 NB3 125.6(4) 1_565 1_555 n
CS1 O5 CS1 118.21(17) 2_466 2_566 n
CS1 O5 NB3 119.8(4) 2_466 1_555 n
CS1 O5 NB3 120.3(5) 2_566 1_555 n
NB3 O6 NB3 147.4(5) 1_545 3_465 n
BI2 O7 NB3 105.5(4) 1_555 1_555 n
BI2 O7 NB3 96.84(34) 1_555 3_565 n
NB3 O7 NB3 153.5(4) 1_555 3_565 n

loop_
_geom_bond_atom_site_label_1
_geom_bond_atom_site_label_2
_geom_bond_distance
_geom_bond_site_symmetry_2
_geom_bond_publ_flag
CS1 CS1 5.52598(23) 1_455 n
CS1 CS1 5.45580(25) 1_545 n
CS1 CS1 5.45580(25) 1_565 n
CS1 CS1 5.52598(23) 1_655 n
CS1 CS1 4.024(19) 2_456 n
CS1 CS1 3.747(18) 2_466 n
CS1 CS1 4.024(19) 2_556 n
CS1 CS1 3.747(18) 2_566 n
CS1 BI2 5.7318(9) 1_555 n
CS1 BI2 5.7318(9) 1_556 n
CS1 NB3 4.349(10) 1_545 n
CS1 NB3 4.266(10) 1_555 n
CS1 NB3 4.338(10) 2_466 n
CS1 NB3 4.325(11) 2_566 n
CS1 NB3 4.338(10) 3_465 n
CS1 NB3 4.325(11) 3_565 n
CS1 NB3 4.349(10) 4_546 n
CS1 NB3 4.266(10) 4_556 n
CS1 O5 3.131(14) 1_545 n
CS1 O5 3.229(14) 1_555 n
CS1 O5 3.222(15) 2_466 n
CS1 O5 3.218(15) 2_566 n
CS1 O5 3.222(15) 3_465 n
CS1 O5 3.218(15) 3_565 n
CS1 O5 3.131(14) 4_546 n
CS1 O5 3.229(14) 4_556 n
CS1 O7 3.844(9) 1_555 n
CS1 O7 3.844(9) 4_556 n
BI2 CS1 5.7318(9) 1_554 n
BI2 CS1 5.7318(9) 1_555 n
BI2 BI2 5.52598(23) 1_455 n
BI2 BI2 5.45580(25) 1_545 n
BI2 BI2 5.45580(25) 1_565 n
BI2 BI2 5.52598(23) 1_655 n
BI2 BI2 4.085(12) 2_455 n
BI2 BI2 3.691(11) 2_465 n
BI2 BI2 4.085(12) 2_555 n
BI2 BI2 3.691(11) 2_565 n
BI2 NB3 3.723(8) 1_545 n
BI2 NB3 3.561(8) 1_555 n
BI2 NB3 3.910(6) 2_465 n
BI2 NB3 3.417(5) 2_565 n
BI2 NB3 3.910(6) 3_465 n
BI2 NB3 3.417(5) 3_565 n
BI2 NB3 3.723(8) 4_545 n
BI2 NB3 3.561(8) 4_555 n
BI2 O4 3.235(12) 1_545 n
BI2 O4 2.313(12) 1_555 n
BI2 O4 3.265(12) 2_465 n
BI2 O4 2.275(12) 2_565 n
BI2 O6 2.834(11) 1_555 n
BI2 O6 2.704(9) 2_555 n
BI2 O6 2.704(9) 3_555 n
BI2 O6 2.834(11) 4_555 n
BI2 O7 2.486(8) 1_555 n
BI2 O7 3.315(9) 2_465 n
BI2 O7 3.315(9) 3_465 n
BI2 O7 2.486(8) 4_555 n
NB3 CS1 4.266(10) 1_555 n
NB3 CS1 4.349(10) 1_565 n
NB3 CS1 4.325(11) 2_466 n
NB3 CS1 4.338(10) 2_566 n
NB3 BI2 3.561(8) 1_555 n
NB3 BI2 3.723(8) 1_565 n
NB3 BI2 3.417(5) 2_465 n
NB3 BI2 3.910(6) 2_565 n
NB3 O4 2.423(4) 1_555 n
NB3 O5 1.704(6) 1_555 n
NB3 O6 2.049(11) 1_565 n
NB3 O6 1.947(12) 3_565 n
NB3 O7 1.970(9) 1_555 n
NB3 O7 2.067(9) 3_465 n
O4 BI2 2.313(12) 1_555 n
O4 BI2 3.235(12) 1_565 n
O4 BI2 2.275(12) 2_465 n
O4 BI2 3.265(12) 2_565 n
O4 NB3 2.423(4) 1_555 n
O4 NB3 2.423(4) 4_555 n
O5 CS1 3.229(14) 1_555 n
O5 CS1 3.131(14) 1_565 n
O5 CS1 3.218(15) 2_466 n
O5 CS1 3.222(15) 2_566 n
O5 NB3 1.704(6) 1_555 n
O6 BI2 2.834(11) 1_555 n
O6 BI2 2.704(9) 2_455 n
O6 NB3 2.049(11) 1_545 n
O6 NB3 1.947(12) 3_465 n
O7 CS1 3.844(9) 1_555 n
O7 BI2 2.486(8) 1_555 n
O7 BI2 3.315(9) 2_565 n
O7 NB3 1.970(9) 1_555 n
O7 NB3 2.067(9) 3_565 n
